data_7152157
loop_
_publ_author_name
'Cametti, Massimo'
'Raatikainen, Kari'
'Metrangolo, Pierangelo'
'Pilati, Tullio'
'Terraneo, Giancarlo'
'Resnati, Giuseppe'

_publ_section_title
;
 2-Iodo-imidazolium receptor binds oxoanions via charge-assisted halogen
 bonding.
;
_journal_issue 7
_journal_name_full 'Organic &amp; biomolecular chemistry'
_journal_page_first 1329
_journal_page_last 1333
_journal_paper_doi 10.1039/c1ob06524f
_journal_volume 10
_journal_year 2012
_chemical_formula_moiety 'C20 H18 I N2 1+, C H Cl3, Br 1-'
_chemical_formula_sum 'C21 H19 Br Cl3 I N2'
_chemical_formula_weight 612.54
_chemical_name_systematic
;
?
;
_space_group_IT_number 14
_symmetry_cell_setting monoclinic
_symmetry_space_group_name_Hall '-P 2ybc'
_symmetry_space_group_name_H-M 'P 1 21/c 1'
_atom_sites_solution_hydrogens geom
_atom_sites_solution_primary direct
_atom_sites_solution_secondary difmap
_audit_creation_method SHELXL-97
_cell_angle_alpha 90.00
_cell_angle_beta 90.531(12)
_cell_angle_gamma 90.00
_cell_formula_units_Z 4
_cell_length_a 7.0749(6)
_cell_length_b 12.5777(15)
_cell_length_c 26.548(3)
_cell_measurement_reflns_used 9910
_cell_measurement_temperature 296(2)
_cell_measurement_theta_max 28.81
_cell_measurement_theta_min 2.23
_cell_volume 2362.3(4)
_computing_cell_refinement 'Bruker SAINT'
_computing_data_collection 'Bruker APEX2'
_computing_data_reduction 'Bruker SAINT'
_computing_molecular_graphics
;
ORTEP-3 (Farrugia, L.J. (1997) Jour. Appl. Cryst. 30, 565)
Mercury (Macrae, C. F., Edgington, P. R., McCabe, P., Pidcock, E.,
Shields, G. P., Taylor, R., Towler, M. & van de Streek, J. (2006).
J. Appl. Cryst. 39, 453-457
;
_computing_publication_material SHELXTL
_computing_structure_refinement 'SHELXL (Sheldrick, G. M. (2008). Acta Cryst. A64, 112-122)'
_computing_structure_solution
;
SIR2002 (Burla, M. C., Camalli, M., Carrozzini, B., Cascarano, G. L.,
Giacovazzo, C., Polidori, G. & Spagna, R. (2003).
J. Appl. Cryst. 36, 1103.)
;
_diffrn_ambient_temperature 296(2)
_diffrn_measured_fraction_theta_full 0.998
_diffrn_measured_fraction_theta_max 0.752
_diffrn_measurement_device_type 'Bruker APEX-II CCD'
_diffrn_measurement_method '\f and \w scans'
_diffrn_radiation_monochromator graphite
_diffrn_radiation_source 'fine-focus sealed tube'
_diffrn_radiation_type MoK\a
_diffrn_radiation_wavelength 0.71073
_diffrn_reflns_av_R_equivalents 0.0203
_diffrn_reflns_av_sigmaI/netI 0.0223
_diffrn_reflns_limit_h_max 7
_diffrn_reflns_limit_h_min -10
_diffrn_reflns_limit_k_max 17
_diffrn_reflns_limit_k_min -17
_diffrn_reflns_limit_l_max 35
_diffrn_reflns_limit_l_min -33
_diffrn_reflns_number 23152
_diffrn_reflns_theta_full 28.00
_diffrn_reflns_theta_max 33.48
_diffrn_reflns_theta_min 2.81
_diffrn_standards_decay_% 0.00
_exptl_absorpt_coefficient_mu 3.396
_exptl_absorpt_correction_T_max 0.3171
_exptl_absorpt_correction_T_min 0.2463
_exptl_absorpt_correction_type multi-scan
_exptl_absorpt_process_details 'Bruker (2001). SADABS. Bruker AXS Inc., Madison, Wisconsin, USA.'
_exptl_crystal_colour yellow
_exptl_crystal_density_diffrn 1.722
_exptl_crystal_density_method 'not measured'
_exptl_crystal_description block
_exptl_crystal_F_000 1192
_exptl_crystal_size_max 0.42
_exptl_crystal_size_mid 0.26
_exptl_crystal_size_min 0.15
_refine_diff_density_max 1.016
_refine_diff_density_min -1.157
_refine_diff_density_rms 0.080
_refine_ls_extinction_method none
_refine_ls_goodness_of_fit_ref 1.049
_refine_ls_hydrogen_treatment noref
_refine_ls_matrix_type full
_refine_ls_number_parameters 254
_refine_ls_number_reflns 6948
_refine_ls_number_restraints 0
_refine_ls_restrained_S_all 1.049
_refine_ls_R_factor_all 0.0530
_refine_ls_R_factor_gt 0.0354
_refine_ls_shift/su_max 0.002
_refine_ls_shift/su_mean 0.000
_refine_ls_structure_factor_coef Fsqd
_refine_ls_weighting_details 'w=1/[\s^2^(Fo^2^)+(0.0450P)^2^+2.1808P] where P=(Fo^2^+2Fc^2^)/3'
_refine_ls_weighting_scheme calc
_refine_ls_wR_factor_gt 0.0904
_refine_ls_wR_factor_ref 0.0989
_reflns_number_gt 5282
_reflns_number_total 6948
_reflns_threshold_expression I>2\s(I)
_cod_data_source_file c1ob06524f.txt
_cod_data_source_block mc09
_cod_original_sg_symbol_H-M 'P 21/c'
_cod_database_code 7152157

loop_
_symmetry_equiv_pos_as_xyz
'x, y, z'
'-x, y+1/2, -z+1/2'
'-x, -y, -z'
'x, -y-1/2, z-1/2'

loop_
_atom_site_label
_atom_site_type_symbol
_atom_site_fract_x
_atom_site_fract_y
_atom_site_fract_z
_atom_site_U_iso_or_equiv
_atom_site_adp_type
_atom_site_occupancy
_atom_site_symmetry_multiplicity
_atom_site_calc_flag
_atom_site_refinement_flags
I1 I 0.19085(3) 0.666643(16) 0.290485(7) 0.04687(7) Uani 1 1 d .
Br2 Br 0.06748(5) 0.97036(3) 0.225752(12) 0.05220(10) Uani 1 1 d .
N1 N 0.3261(3) 0.8795(2) 0.33419(9) 0.0392(5) Uani 1 1 d .
N2 N 0.5197(4) 0.8259(2) 0.27730(10) 0.0456(6) Uani 1 1 d .
C1 C 0.2418(4) 0.9213(3) 0.45652(12) 0.0499(7) Uani 1 1 d .
C2 C 0.2978(5) 0.8143(4) 0.46412(17) 0.0665(10) Uani 1 1 d .
H2 H 0.2976 0.7671 0.4372 0.080 Uiso 1 1 calc R
C3 C 0.3524(6) 0.7802(5) 0.5112(2) 0.0868(16) Uani 1 1 d .
H3 H 0.3884 0.7097 0.5159 0.104 Uiso 1 1 calc R
C4 C 0.3542(6) 0.8513(5) 0.55262(18) 0.0869(16) Uani 1 1 d .
H4 H 0.3892 0.8267 0.5844 0.104 Uiso 1 1 calc R
C5 C 0.3064(5) 0.9529(5) 0.54653(15) 0.0756(13) Uani 1 1 d .
H5 H 0.3096 0.9981 0.5742 0.091 Uiso 1 1 calc R
C6 C 0.2508(4) 0.9939(4) 0.49900(12) 0.0575(9) Uani 1 1 d .
C7 C 0.2052(5) 1.0987(4) 0.49235(13) 0.0606(10) Uani 1 1 d .
H7 H 0.2126 1.1441 0.5199 0.073 Uiso 1 1 calc R
C8 C 0.1487(4) 1.1400(3) 0.44631(13) 0.0524(8) Uani 1 1 d .
C9 C 0.1051(6) 1.2514(3) 0.43921(19) 0.0720(12) Uani 1 1 d .
H9 H 0.1185 1.2981 0.4662 0.086 Uiso 1 1 calc R
C10 C 0.0451(6) 1.2889(4) 0.39390(19) 0.0757(12) Uani 1 1 d .
H10 H 0.0187 1.3608 0.3900 0.091 Uiso 1 1 calc R
C11 C 0.0232(6) 1.2206(3) 0.35367(17) 0.0676(10) Uani 1 1 d .
H11 H -0.0209 1.2471 0.3230 0.081 Uiso 1 1 calc R
C12 C 0.0648(5) 1.1148(3) 0.35774(13) 0.0538(8) Uani 1 1 d .
H12 H 0.0503 1.0712 0.3297 0.065 Uiso 1 1 calc R
C13 C 0.1304(4) 1.0695(3) 0.40433(11) 0.0443(6) Uani 1 1 d .
C14 C 0.1775(4) 0.9617(3) 0.40979(11) 0.0420(6) Uani 1 1 d .
C15 C 0.1530(4) 0.8878(3) 0.36535(11) 0.0450(7) Uani 1 1 d .
H15A H 0.1197 0.8176 0.3775 0.054 Uiso 1 1 calc R
H15B H 0.0494 0.9131 0.3444 0.054 Uiso 1 1 calc R
C16 C 0.3591(4) 0.8019(2) 0.30120(11) 0.0407(6) Uani 1 1 d .
C17 C 0.5876(4) 0.9214(3) 0.29514(12) 0.0492(7) Uani 1 1 d .
H17 H 0.6963 0.9563 0.2846 0.059 Uiso 1 1 calc R
C18 C 0.4666(4) 0.9549(3) 0.33082(12) 0.0465(7) Uani 1 1 d .
H18 H 0.4763 1.0171 0.3496 0.056 Uiso 1 1 calc R
C19 C 0.6070(5) 0.7640(3) 0.23620(13) 0.0601(9) Uani 1 1 d .
H19A H 0.5870 0.6888 0.2420 0.072 Uiso 1 1 calc R
H19B H 0.7421 0.7770 0.2360 0.072 Uiso 1 1 calc R
C20 C 0.5237(7) 0.7943(6) 0.18659(16) 0.1002(19) Uani 1 1 d .
H20A H 0.3896 0.7827 0.1870 0.150 Uiso 1 1 calc R
H20B H 0.5790 0.7517 0.1606 0.150 Uiso 1 1 calc R
H20C H 0.5487 0.8681 0.1801 0.150 Uiso 1 1 calc R
C21 C 0.7586(8) 0.5770(4) 0.39502(18) 0.0881(14) Uani 1 1 d .
H21 H 0.7954 0.5410 0.3639 0.106 Uiso 1 1 calc R
Cl1 Cl 0.7122(2) 0.71019(13) 0.38181(6) 0.1030(4) Uani 1 1 d .
Cl2 Cl 0.9462(4) 0.57192(18) 0.43758(8) 0.1664(11) Uani 1 1 d .
Cl3 Cl 0.5592(5) 0.5166(2) 0.41835(12) 0.1968(13) Uani 1 1 d .

loop_
_atom_site_aniso_label
_atom_site_aniso_U_11
_atom_site_aniso_U_22
_atom_site_aniso_U_33
_atom_site_aniso_U_23
_atom_site_aniso_U_13
_atom_site_aniso_U_12
I1 0.05280(12) 0.04139(12) 0.04649(12) -0.00701(8) 0.00414(8) -0.00159(8)
Br2 0.0653(2) 0.04603(18) 0.04525(17) 0.00315(13) 0.00211(14) 0.01367(14)
N1 0.0417(12) 0.0409(13) 0.0350(11) -0.0015(9) 0.0044(9) -0.0025(10)
N2 0.0416(13) 0.0534(15) 0.0418(13) -0.0047(11) 0.0086(10) 0.0007(11)
C1 0.0358(14) 0.069(2) 0.0448(16) 0.0022(15) 0.0091(12) -0.0036(14)
C2 0.053(2) 0.077(3) 0.069(2) 0.018(2) 0.0092(17) 0.0018(18)
C3 0.055(2) 0.102(4) 0.103(4) 0.047(3) 0.010(2) 0.004(2)
C4 0.051(2) 0.152(5) 0.058(2) 0.034(3) 0.0020(17) -0.008(3)
C5 0.0470(19) 0.135(5) 0.0450(19) 0.008(2) 0.0009(15) -0.008(2)
C6 0.0323(14) 0.105(3) 0.0357(15) -0.0023(17) 0.0067(11) -0.0111(16)
C7 0.0432(17) 0.088(3) 0.0513(19) -0.0263(19) 0.0107(14) -0.0108(17)
C8 0.0405(15) 0.064(2) 0.0526(18) -0.0190(16) 0.0115(13) -0.0073(14)
C9 0.063(2) 0.062(2) 0.091(3) -0.037(2) 0.023(2) -0.0058(19)
C10 0.076(3) 0.059(2) 0.092(3) 0.000(2) 0.022(2) 0.005(2)
C11 0.062(2) 0.067(2) 0.074(3) 0.012(2) 0.0196(19) 0.0074(18)
C12 0.0532(18) 0.057(2) 0.0510(18) -0.0008(15) 0.0100(14) -0.0032(15)
C13 0.0373(14) 0.0535(17) 0.0422(15) -0.0084(13) 0.0093(11) -0.0053(12)
C14 0.0380(14) 0.0527(17) 0.0355(14) -0.0070(12) 0.0086(11) -0.0052(12)
C15 0.0407(14) 0.0507(17) 0.0439(15) -0.0085(13) 0.0107(12) -0.0074(12)
C16 0.0408(14) 0.0430(15) 0.0385(14) -0.0018(12) 0.0029(11) 0.0017(12)
C17 0.0438(16) 0.0540(19) 0.0501(17) 0.0007(14) 0.0066(13) -0.0073(14)
C18 0.0483(16) 0.0453(16) 0.0462(16) -0.0041(13) 0.0051(13) -0.0105(13)
C19 0.0484(18) 0.076(2) 0.056(2) -0.0167(18) 0.0147(15) 0.0057(17)
C20 0.077(3) 0.176(6) 0.048(2) -0.027(3) 0.008(2) 0.033(3)
C21 0.120(4) 0.081(3) 0.063(3) -0.016(2) -0.002(3) 0.020(3)
Cl1 0.1014(10) 0.0982(10) 0.1094(10) 0.0129(8) 0.0024(8) 0.0234(8)
Cl2 0.232(2) 0.1503(17) 0.1156(13) -0.0516(12) -0.0837(15) 0.1006(17)
Cl3 0.246(3) 0.1376(19) 0.209(3) 0.0016(17) 0.089(2) -0.055(2)

loop_
_atom_type_symbol
_atom_type_description
_atom_type_scat_dispersion_real
_atom_type_scat_dispersion_imag
_atom_type_scat_source
C C 0.0033 0.0016 'International Tables Vol C Tables 4.2.6.8 and 6.1.1.4'
H H 0.0000 0.0000 'International Tables Vol C Tables 4.2.6.8 and 6.1.1.4'
N N 0.0061 0.0033 'International Tables Vol C Tables 4.2.6.8 and 6.1.1.4'
Cl Cl 0.1484 0.1585 'International Tables Vol C Tables 4.2.6.8 and 6.1.1.4'
Br Br -0.2901 2.4595 'International Tables Vol C Tables 4.2.6.8 and 6.1.1.4'
I I -0.4742 1.8119 'International Tables Vol C Tables 4.2.6.8 and 6.1.1.4'

loop_
_geom_angle_atom_site_label_1
_geom_angle_atom_site_label_2
_geom_angle_atom_site_label_3
_geom_angle
C16 N1 C18 109.3(2)
C16 N1 C15 124.5(2)
C18 N1 C15 125.9(2)
C16 N2 C17 109.2(2)
C16 N2 C19 126.2(3)
C17 N2 C19 124.5(3)
C14 C1 C2 123.7(3)
C14 C1 C6 117.8(3)
C2 C1 C6 118.5(3)
C3 C2 C1 120.2(5)
C3 C2 H2 119.9
C1 C2 H2 119.9
C2 C3 C4 120.6(5)
C2 C3 H3 119.7
C4 C3 H3 119.7
C5 C4 C3 120.7(4)
C5 C4 H4 119.7
C3 C4 H4 119.7
C4 C5 C6 121.8(5)
C4 C5 H5 119.1
C6 C5 H5 119.1
C7 C6 C5 122.0(4)
C7 C6 C1 119.8(3)
C5 C6 C1 118.2(4)
C6 C7 C8 122.8(3)
C6 C7 H7 118.6
C8 C7 H7 118.6
C7 C8 C13 118.6(4)
C7 C8 C9 122.6(3)
C13 C8 C9 118.8(4)
C10 C9 C8 121.1(4)
C10 C9 H9 119.4
C8 C9 H9 119.4
C9 C10 C11 120.2(4)
C9 C10 H10 119.9
C11 C10 H10 119.9
C12 C11 C10 121.5(4)
C12 C11 H11 119.2
C10 C11 H11 119.2
C11 C12 C13 121.5(3)
C11 C12 H12 119.2
C13 C12 H12 119.2
C14 C13 C8 119.9(3)
C14 C13 C12 123.2(3)
C8 C13 C12 116.9(3)
C13 C14 C1 120.9(3)
C13 C14 C15 119.2(3)
C1 C14 C15 119.9(3)
N1 C15 C14 112.8(2)
N1 C15 H15A 109.0
C14 C15 H15A 109.0
N1 C15 H15B 109.0
C14 C15 H15B 109.0
H15A C15 H15B 107.8
N1 C16 N2 107.4(3)
N1 C16 I1 125.5(2)
N2 C16 I1 127.0(2)
C18 C17 N2 107.0(3)
C18 C17 H17 126.5
N2 C17 H17 126.5
C17 C18 N1 107.1(3)
C17 C18 H18 126.5
N1 C18 H18 126.5
N2 C19 C20 110.7(3)
N2 C19 H19A 109.5
C20 C19 H19A 109.5
N2 C19 H19B 109.5
C20 C19 H19B 109.5
H19A C19 H19B 108.1
C19 C20 H20A 109.5
C19 C20 H20B 109.5
H20A C20 H20B 109.5
C19 C20 H20C 109.5
H20A C20 H20C 109.5
H20B C20 H20C 109.5
Cl3 C21 Cl2 111.9(3)
Cl3 C21 Cl1 110.1(3)
Cl2 C21 Cl1 107.9(3)
Cl3 C21 H21 109.0
Cl2 C21 H21 109.0
Cl1 C21 H21 109.0

loop_
_geom_bond_atom_site_label_1
_geom_bond_atom_site_label_2
_geom_bond_distance
I1 C16 2.094(3)
N1 C16 1.333(4)
N1 C18 1.377(4)
N1 C15 1.488(4)
N2 C16 1.341(4)
N2 C17 1.376(4)
N2 C19 1.480(4)
C1 C14 1.412(5)
C1 C2 1.417(6)
C1 C6 1.452(5)
C2 C3 1.373(6)
C2 H2 0.9300
C3 C4 1.418(8)
C3 H3 0.9300
C4 C5 1.332(7)
C4 H4 0.9300
C5 C6 1.415(5)
C5 H5 0.9300
C6 C7 1.368(6)
C7 C8 1.384(6)
C7 H7 0.9300
C8 C13 1.430(4)
C8 C9 1.446(6)
C9 C10 1.356(7)
C9 H9 0.9300
C10 C11 1.378(6)
C10 H10 0.9300
C11 C12 1.367(5)
C11 H11 0.9300
C12 C13 1.435(5)
C12 H12 0.9300
C13 C14 1.403(5)
C14 C15 1.511(4)
C15 H15A 0.9700
C15 H15B 0.9700
C17 C18 1.350(4)
C17 H17 0.9300
C18 H18 0.9300
C19 C20 1.487(6)
C19 H19A 0.9700
C19 H19B 0.9700
C20 H20A 0.9600
C20 H20B 0.9600
C20 H20C 0.9600
C21 Cl3 1.722(6)
C21 Cl2 1.737(6)
C21 Cl1 1.742(5)
C21 H21 0.9800

loop_
_geom_torsion_atom_site_label_1
_geom_torsion_atom_site_label_2
_geom_torsion_atom_site_label_3
_geom_torsion_atom_site_label_4
_geom_torsion
C14 C1 C2 C3 -177.7(3)
C6 C1 C2 C3 2.3(5)
C1 C2 C3 C4 -0.3(6)
C2 C3 C4 C5 -1.2(7)
C3 C4 C5 C6 0.5(6)
C4 C5 C6 C7 -178.6(4)
C4 C5 C6 C1 1.6(5)
C14 C1 C6 C7 -2.7(4)
C2 C1 C6 C7 177.3(3)
C14 C1 C6 C5 177.0(3)
C2 C1 C6 C5 -3.0(4)
C5 C6 C7 C8 -179.3(3)
C1 C6 C7 C8 0.4(5)
C6 C7 C8 C13 2.4(5)
C6 C7 C8 C9 -178.5(3)
C7 C8 C9 C10 -178.2(4)
C13 C8 C9 C10 1.0(5)
C8 C9 C10 C11 0.5(6)
C9 C10 C11 C12 -1.5(6)
C10 C11 C12 C13 1.0(6)
C7 C8 C13 C14 -2.8(4)
C9 C8 C13 C14 178.0(3)
C7 C8 C13 C12 177.8(3)
C9 C8 C13 C12 -1.4(4)
C11 C12 C13 C14 -178.9(3)
C11 C12 C13 C8 0.5(5)
C8 C13 C14 C1 0.5(4)
C12 C13 C14 C1 179.9(3)
C8 C13 C14 C15 178.6(3)
C12 C13 C14 C15 -2.1(4)
C2 C1 C14 C13 -177.8(3)
C6 C1 C14 C13 2.2(4)
C2 C1 C14 C15 4.2(4)
C6 C1 C14 C15 -175.8(3)
C16 N1 C15 C14 162.4(3)
C18 N1 C15 C14 -24.7(4)
C13 C14 C15 N1 91.2(3)
C1 C14 C15 N1 -90.7(3)
C18 N1 C16 N2 0.8(3)
C15 N1 C16 N2 174.7(3)
C18 N1 C16 I1 179.7(2)
C15 N1 C16 I1 -6.4(4)
C17 N2 C16 N1 -0.9(4)
C19 N2 C16 N1 -177.7(3)
C17 N2 C16 I1 -179.8(2)
C19 N2 C16 I1 3.4(5)
C16 N2 C17 C18 0.6(4)
C19 N2 C17 C18 177.5(3)
N2 C17 C18 N1 -0.2(4)
C16 N1 C18 C17 -0.4(4)
C15 N1 C18 C17 -174.2(3)
C16 N2 C19 C20 85.2(5)
C17 N2 C19 C20 -91.1(5)
